data_7014143
loop_
_publ_author_name
'Monkowius, Uwe V.'
'Nogai, Stefan'
'Schmidbaur, Hubert'

_publ_section_title
;
 Unsuccessful/successful attempts to produce
 penta(heteroaryl)-phosphoranes/-arsoranes R5E (E = P, As; R = 2-furyl,
 2-thienyl).
;
_journal_issue 10
_journal_name_full 'Dalton transactions (Cambridge, England : 2003)'
_journal_page_first 1610
_journal_page_last 1617
_journal_paper_doi 10.1039/b401988a
_journal_year 2004
_chemical_formula_sum 'C14 H12 Cl2 N P S3'
_chemical_formula_weight 392.30
_chemical_name_systematic
;
?
;
_space_group_IT_number 29
_symmetry_cell_setting orthorhombic
_symmetry_space_group_name_Hall 'P 2c -2ac'
_symmetry_space_group_name_H-M 'P c a 21'
_atom_sites_solution_hydrogens geom
_atom_sites_solution_primary direct
_atom_sites_solution_secondary difmap
_audit_creation_method SHELXL-97
_cell_angle_alpha 90.00
_cell_angle_beta 90.00
_cell_angle_gamma 90.00
_cell_formula_units_Z 4
_cell_length_a 22.92100(10)
_cell_length_b 8.87400(10)
_cell_length_c 8.7150(3)
_cell_measurement_reflns_used 46842
_cell_measurement_temperature 143(2)
_cell_volume 1772.64(6)
_computing_cell_refinement DENZO
_computing_data_collection XPRESS
_computing_data_reduction SCALEPACK
_computing_molecular_graphics SHELXTL-PLUS
_computing_publication_material 'SHELXL-97 (Sheldrick, 1997)'
_computing_structure_refinement 'SHELXL-97 (Sheldrick, 1997)'
_computing_structure_solution 'SHELXS-97 (Sheldrick, 1990)'
_diffrn_ambient_temperature 143(2)
_diffrn_measured_fraction_theta_full 0.980
_diffrn_measured_fraction_theta_max 0.980
_diffrn_measurement_device_type 'Nonius DIP 2020'
_diffrn_measurement_method phi-rotation
_diffrn_radiation_monochromator graphite
_diffrn_radiation_source 'fine-focus sealed tube'
_diffrn_radiation_type MoK\a
_diffrn_radiation_wavelength 0.71073
_diffrn_reflns_av_R_equivalents 0.032
_diffrn_reflns_av_sigmaI/netI 0.0226
_diffrn_reflns_limit_h_max 29
_diffrn_reflns_limit_h_min -29
_diffrn_reflns_limit_k_max 11
_diffrn_reflns_limit_k_min -11
_diffrn_reflns_limit_l_max 10
_diffrn_reflns_limit_l_min -11
_diffrn_reflns_number 46842
_diffrn_reflns_theta_full 27.71
_diffrn_reflns_theta_max 27.71
_diffrn_reflns_theta_min 2.30
_exptl_absorpt_coefficient_mu 0.801
_exptl_absorpt_correction_type none
_exptl_crystal_colour colourless
_exptl_crystal_density_diffrn 1.470
_exptl_crystal_density_method 'not measured'
_exptl_crystal_description block
_exptl_crystal_F_000 800
_exptl_crystal_size_max 0.40
_exptl_crystal_size_mid 0.20
_exptl_crystal_size_min 0.20
_refine_diff_density_max 0.342
_refine_diff_density_min -0.376
_refine_diff_density_rms 0.067
_refine_ls_abs_structure_details 'Flack H D (1983), Acta Cryst. A39, 876-881'
_refine_ls_abs_structure_Flack 0.47(6)
_refine_ls_extinction_coef 0.0108(12)
_refine_ls_extinction_expression Fc^*^=kFc[1+0.001xFc^2^\l^3^/sin(2\q)]^-1/4^
_refine_ls_extinction_method SHELXL
_refine_ls_goodness_of_fit_ref 1.050
_refine_ls_hydrogen_treatment mixed
_refine_ls_matrix_type full
_refine_ls_number_parameters 204
_refine_ls_number_reflns 3916
_refine_ls_number_restraints 1
_refine_ls_restrained_S_all 1.049
_refine_ls_R_factor_all 0.0293
_refine_ls_R_factor_gt 0.0288
_refine_ls_shift/su_max 0.000
_refine_ls_shift/su_mean 0.000
_refine_ls_structure_factor_coef Fsqd
_refine_ls_weighting_details 'calc w=1/[\s^2^(Fo^2^)+(0.0544P)^2^+0.3725P] where P=(Fo^2^+2Fc^2^)/3'
_refine_ls_weighting_scheme calc
_refine_ls_wR_factor_gt 0.0742
_refine_ls_wR_factor_ref 0.0751
_reflns_number_gt 3867
_reflns_number_total 3916
_reflns_threshold_expression >2sigma(I)
_cod_data_source_file b401988a.txt
_cod_data_source_block uwe16
_cod_original_sg_symbol_H-M Pca2(1)
_cod_database_code 7014143

loop_
_symmetry_equiv_pos_as_xyz
'x, y, z'
'-x, -y, z+1/2'
'-x+1/2, y, z+1/2'
'x+1/2, -y, z'

loop_
_atom_site_label
_atom_site_type_symbol
_atom_site_fract_x
_atom_site_fract_y
_atom_site_fract_z
_atom_site_U_iso_or_equiv
_atom_site_adp_type
_atom_site_occupancy
_atom_site_symmetry_multiplicity
_atom_site_calc_flag
_atom_site_refinement_flags
_atom_site_disorder_assembly
_atom_site_disorder_group
Cl2 Cl -0.13963(2) -0.90784(5) -0.86718(6) 0.02723(12) Uani 1 1 d . . .
Cl1 Cl -0.00573(2) -0.60793(5) -0.49097(6) 0.02927(12) Uani 1 1 d . . .
P1 P -0.077589(17) -0.48038(5) -0.47356(6) 0.01870(11) Uani 1 1 d . . .
S3 S -0.102830(19) -0.24071(5) -0.70851(5) 0.02055(11) Uani 1 1 d . . .
S1 S 0.00992(2) -0.23512(5) -0.39142(6) 0.02581(12) Uani 1 1 d . . .
S2 S -0.11511(2) -0.69737(6) -0.22210(6) 0.03143(12) Uani 1 1 d . . .
C34 C -0.13588(8) -0.2846(2) -0.8768(2) 0.0232(3) Uani 1 1 d . . .
H34A H -0.1461 -0.2134 -0.9503 0.028 Uiso 1 1 calc R . .
C12 C -0.09222(9) -0.2440(2) -0.2653(2) 0.0231(4) Uani 1 1 d . . .
H12A H -0.1296 -0.2743 -0.2378 0.028 Uiso 1 1 calc R . .
C32 C -0.12650(8) -0.5204(2) -0.7665(2) 0.0226(4) Uani 1 1 d . . .
H32A H -0.1297 -0.6246 -0.7581 0.027 Uiso 1 1 calc R . .
C13 C -0.06427(9) -0.1136(2) -0.2074(3) 0.0275(4) Uani 1 1 d . . .
H13A H -0.0812 -0.0479 -0.1372 0.033 Uiso 1 1 calc R . .
C24 C -0.18616(11) -0.7495(2) -0.2060(3) 0.0332(4) Uani 1 1 d . . .
H24A H -0.1999 -0.8140 -0.1300 0.040 Uiso 1 1 calc R . .
C31 C -0.10191(8) -0.4284(2) -0.6555(2) 0.0205(3) Uani 1 1 d . . .
C11 C -0.05709(7) -0.32069(19) -0.3679(2) 0.0205(3) Uani 1 1 d . . .
C21 C -0.13088(8) -0.58855(19) -0.3806(3) 0.0223(3) Uani 1 1 d . . .
C14 C -0.00915(10) -0.0957(2) -0.2670(3) 0.0294(4) Uani 1 1 d . . .
H14A H 0.0152 -0.0156 -0.2419 0.035 Uiso 1 1 calc R . .
C33 C -0.14594(8) -0.4369(2) -0.8930(2) 0.0238(3) Uani 1 1 d . . .
H33A H -0.1637 -0.4795 -0.9786 0.029 Uiso 1 1 calc R . .
C22 C -0.19022(9) -0.5929(2) -0.4185(3) 0.0277(4) Uani 1 1 d . . .
H22A H -0.2071 -0.5410 -0.4999 0.033 Uiso 1 1 calc R . .
N1 N -0.23712(10) -0.2788(3) -1.1567(3) 0.0520(6) Uani 1 1 d . . .
C1 C -0.28329(11) -0.0513(3) -1.0101(3) 0.0389(5) Uani 1 1 d . . .
C2 C -0.25799(10) -0.1798(3) -1.0919(3) 0.0369(5) Uani 1 1 d . . .
C23 C -0.22094(10) -0.6873(3) -0.3155(3) 0.0342(5) Uani 1 1 d . . .
H23A H -0.2608 -0.7050 -0.3221 0.041 Uiso 1 1 calc R . .
H3 H -0.2527(16) 0.008(3) -0.943(4) 0.056(10) Uiso 1 1 d . . .
H2 H -0.3132(17) -0.102(3) -0.923(5) 0.055(10) Uiso 1 1 d . . .
H1 H -0.3023(14) 0.014(4) -1.071(4) 0.049(9) Uiso 1 1 d . . .

loop_
_atom_site_aniso_label
_atom_site_aniso_U_11
_atom_site_aniso_U_22
_atom_site_aniso_U_33
_atom_site_aniso_U_23
_atom_site_aniso_U_13
_atom_site_aniso_U_12
Cl2 0.0244(2) 0.0207(2) 0.0366(3) 0.00011(17) -0.00177(18) -0.00188(14)
Cl1 0.0222(2) 0.0323(2) 0.0334(3) -0.00455(18) -0.00257(18) 0.00912(16)
P1 0.01599(19) 0.0192(2) 0.0210(2) 0.00011(17) -0.00086(16) 0.00050(14)
S3 0.0217(2) 0.01793(19) 0.0220(2) -0.00031(15) -0.00025(16) -0.00106(14)
S1 0.0208(2) 0.0285(2) 0.0281(3) -0.00386(18) 0.00313(18) -0.00598(16)
S2 0.0353(3) 0.0295(2) 0.0294(3) 0.0087(2) -0.0058(2) -0.00287(19)
C34 0.0231(8) 0.0242(8) 0.0223(9) 0.0026(7) 0.0010(7) 0.0005(7)
C12 0.0233(8) 0.0241(9) 0.0220(9) -0.0001(6) 0.0008(7) 0.0006(7)
C32 0.0221(8) 0.0219(8) 0.0237(9) -0.0020(7) -0.0004(7) -0.0006(6)
C13 0.0305(10) 0.0228(8) 0.0291(10) -0.0034(7) 0.0013(8) 0.0005(7)
C24 0.0407(11) 0.0278(10) 0.0309(11) 0.0060(8) 0.0047(9) -0.0073(8)
C31 0.0193(8) 0.0202(8) 0.0221(8) -0.0012(7) -0.0001(6) -0.0001(6)
C11 0.0185(7) 0.0213(7) 0.0215(8) -0.0012(6) -0.0006(6) -0.0007(6)
C21 0.0221(8) 0.0206(8) 0.0240(9) 0.0009(6) -0.0026(7) -0.0011(6)
C14 0.0320(10) 0.0244(9) 0.0317(11) -0.0018(7) -0.0016(8) -0.0060(7)
C33 0.0234(8) 0.0254(8) 0.0226(9) -0.0028(7) -0.0013(7) -0.0019(6)
C22 0.0245(9) 0.0261(9) 0.0324(11) 0.0054(7) 0.0060(8) -0.0026(7)
N1 0.0316(11) 0.0707(15) 0.0538(14) -0.0060(12) -0.0085(10) 0.0082(10)
C1 0.0364(12) 0.0404(12) 0.0399(13) 0.0013(10) -0.0048(10) -0.0084(9)
C2 0.0250(10) 0.0518(13) 0.0339(11) 0.0049(10) -0.0060(8) -0.0047(9)
C23 0.0284(10) 0.0365(11) 0.0377(12) 0.0049(9) 0.0057(8) -0.0073(8)

loop_
_atom_type_symbol
_atom_type_description
_atom_type_scat_dispersion_real
_atom_type_scat_dispersion_imag
_atom_type_scat_source
C C 0.0033 0.0016 'International Tables Vol C Tables 4.2.6.8 and 6.1.1.4'
H H 0.0000 0.0000 'International Tables Vol C Tables 4.2.6.8 and 6.1.1.4'
P P 0.1023 0.0942 'International Tables Vol C Tables 4.2.6.8 and 6.1.1.4'
S S 0.1246 0.1234 'International Tables Vol C Tables 4.2.6.8 and 6.1.1.4'
Cl Cl 0.1484 0.1585 'International Tables Vol C Tables 4.2.6.8 and 6.1.1.4'
N N 0.0061 0.0033 'International Tables Vol C Tables 4.2.6.8 and 6.1.1.4'

loop_
_geom_angle_atom_site_label_1
_geom_angle_atom_site_label_2
_geom_angle_atom_site_label_3
_geom_angle
_geom_angle_site_symmetry_1
_geom_angle_site_symmetry_3
_geom_angle_publ_flag
C31 P1 C21 110.03(9) . . ?
C31 P1 C11 110.47(9) . . ?
C21 P1 C11 112.74(9) . . ?
C31 P1 Cl1 110.09(7) . . ?
C21 P1 Cl1 107.37(6) . . ?
C11 P1 Cl1 106.01(6) . . ?
C34 S3 C31 90.86(9) . . ?
C14 S1 C11 90.90(9) . . ?
C24 S2 C21 91.03(10) . . ?
C33 C34 S3 112.90(15) . . ?
C33 C34 H34A 123.5 . . ?
S3 C34 H34A 123.5 . . ?
C11 C12 C13 111.68(18) . . ?
C11 C12 H12A 124.2 . . ?
C13 C12 H12A 124.2 . . ?
C31 C32 C33 111.53(17) . . ?
C31 C32 H32A 124.2 . . ?
C33 C32 H32A 124.2 . . ?
C14 C13 C12 112.07(19) . . ?
C14 C13 H13A 124.0 . . ?
C12 C13 H13A 124.0 . . ?
C23 C24 S2 113.14(16) . . ?
C23 C24 H24A 123.4 . . ?
S2 C24 H24A 123.4 . . ?
C32 C31 S3 112.10(14) . . ?
C32 C31 P1 127.55(15) . . ?
S3 C31 P1 120.12(11) . . ?
C12 C11 S1 112.26(14) . . ?
C12 C11 P1 125.53(14) . . ?
S1 C11 P1 122.11(10) . . ?
C22 C21 S2 112.17(15) . . ?
C22 C21 P1 125.68(16) . . ?
S2 C21 P1 122.09(11) . . ?
C13 C14 S1 113.09(15) . . ?
C13 C14 H14A 123.5 . . ?
S1 C14 H14A 123.5 . . ?
C34 C33 C32 112.61(18) . . ?
C34 C33 H33A 123.7 . . ?
C32 C33 H33A 123.7 . . ?
C21 C22 C23 110.49(19) . . ?
C21 C22 H22A 124.8 . . ?
C23 C22 H22A 124.8 . . ?
C2 C1 H3 113.2(19) . . ?
C2 C1 H2 105.3(17) . . ?
H3 C1 H2 103(3) . . ?
C2 C1 H1 114(2) . . ?
H3 C1 H1 109(3) . . ?
H2 C1 H1 111(3) . . ?
N1 C2 C1 178.6(3) . . ?
C24 C23 C22 113.2(2) . . ?
C24 C23 H23A 123.4 . . ?
C22 C23 H23A 123.4 . . ?

loop_
_geom_bond_atom_site_label_1
_geom_bond_atom_site_label_2
_geom_bond_distance
_geom_bond_site_symmetry_2
_geom_bond_publ_flag
Cl1 P1 2.0043(6) . ?
P1 C31 1.743(2) . ?
P1 C21 1.752(2) . ?
P1 C11 1.7542(18) . ?
S3 C34 1.696(2) . ?
S3 C31 1.7288(18) . ?
S1 C14 1.702(2) . ?
S1 C11 1.7256(18) . ?
S2 C24 1.699(2) . ?
S2 C21 1.724(2) . ?
C34 C33 1.378(3) . ?
C34 H34A 0.9300 . ?
C12 C11 1.382(3) . ?
C12 C13 1.415(3) . ?
C12 H12A 0.9300 . ?
C32 C31 1.385(3) . ?
C32 C33 1.402(3) . ?
C32 H32A 0.9300 . ?
C13 C14 1.375(3) . ?
C13 H13A 0.9300 . ?
C24 C23 1.361(3) . ?
C24 H24A 0.9300 . ?
C21 C22 1.400(3) . ?
C14 H14A 0.9300 . ?
C33 H33A 0.9300 . ?
C22 C23 1.415(3) . ?
C22 H22A 0.9300 . ?
N1 C2 1.149(4) . ?
C1 C2 1.464(4) . ?
C1 H3 1.05(4) . ?
C1 H2 1.12(4) . ?
C1 H1 0.90(4) . ?
C23 H23A 0.9300 . ?

loop_
_geom_torsion_atom_site_label_1
_geom_torsion_atom_site_label_2
_geom_torsion_atom_site_label_3
_geom_torsion_atom_site_label_4
_geom_torsion
_geom_torsion_site_symmetry_1
_geom_torsion_site_symmetry_2
_geom_torsion_site_symmetry_3
_geom_torsion_site_symmetry_4
_geom_torsion_publ_flag
C31 S3 C34 C33 -0.10(16) . . . . ?
C11 C12 C13 C14 -0.1(3) . . . . ?
C21 S2 C24 C23 -0.16(19) . . . . ?
C33 C32 C31 S3 -0.2(2) . . . . ?
C33 C32 C31 P1 174.26(15) . . . . ?
C34 S3 C31 C32 0.16(15) . . . . ?
C34 S3 C31 P1 -174.75(12) . . . . ?
C21 P1 C31 C32 -48.63(19) . . . . ?
C11 P1 C31 C32 -173.74(16) . . . . ?
Cl1 P1 C31 C32 69.52(18) . . . . ?
C21 P1 C31 S3 125.42(12) . . . . ?
C11 P1 C31 S3 0.31(14) . . . . ?
Cl1 P1 C31 S3 -116.43(10) . . . . ?
C13 C12 C11 S1 0.7(2) . . . . ?
C13 C12 C11 P1 -175.66(15) . . . . ?
C14 S1 C11 C12 -0.83(16) . . . . ?
C14 S1 C11 P1 175.67(14) . . . . ?
C31 P1 C11 C12 95.14(18) . . . . ?
C21 P1 C11 C12 -28.4(2) . . . . ?
Cl1 P1 C11 C12 -145.62(16) . . . . ?
C31 P1 C11 S1 -80.88(13) . . . . ?
C21 P1 C11 S1 155.55(11) . . . . ?
Cl1 P1 C11 S1 38.36(13) . . . . ?
C24 S2 C21 C22 0.33(17) . . . . ?
C24 S2 C21 P1 177.58(14) . . . . ?
C31 P1 C21 C22 -19.9(2) . . . . ?
C11 P1 C21 C22 103.96(19) . . . . ?
Cl1 P1 C21 C22 -139.66(17) . . . . ?
C31 P1 C21 S2 163.29(12) . . . . ?
C11 P1 C21 S2 -72.91(14) . . . . ?
Cl1 P1 C21 S2 43.48(14) . . . . ?
C12 C13 C14 S1 -0.5(3) . . . . ?
C11 S1 C14 C13 0.76(18) . . . . ?
S3 C34 C33 C32 0.0(2) . . . . ?
C31 C32 C33 C34 0.1(2) . . . . ?
S2 C21 C22 C23 -0.4(2) . . . . ?
P1 C21 C22 C23 -177.55(16) . . . . ?
S2 C24 C23 C22 -0.1(3) . . . . ?
C21 C22 C23 C24 0.3(3) . . . . ?
